data_7025158
loop_
_publ_author_name
'Zhang, Li'
'Xu, Guan-Cheng'
'Xu, Hong-Bin'
'Mereacre, Valeriu'
'Wang, Zhe-Ming'
'Powell, Annie K.'
'Gao, Song'

_publ_section_title
;
 Synthesis, magnetic and photomagnetic study of new iron(ii)
 spin-crossover complexes with N4O2 coordination sphere
;
_journal_issue 20
_journal_name_full 'Dalton Transactions'
_journal_page_first 4856
_journal_paper_doi 10.1039/b925482j
_journal_volume 39
_journal_year 2010
_chemical_formula_moiety 'C26 H20 Fe N6 O2'
_chemical_formula_sum 'C26 H20 Fe N6 O2'
_chemical_formula_weight 504.33
_chemical_name_systematic
;
?
;
_space_group_IT_number 14
_symmetry_cell_setting monoclinic
_symmetry_space_group_name_Hall '-P 2yn'
_symmetry_space_group_name_H-M 'P 1 21/n 1'
_atom_sites_solution_hydrogens geom
_atom_sites_solution_primary direct
_atom_sites_solution_secondary difmap
_audit_creation_method SHELXL-97
_cell_angle_alpha 90.00
_cell_angle_beta 103.96(3)
_cell_angle_gamma 90.00
_cell_formula_units_Z 4
_cell_length_a 9.778(2)
_cell_length_b 23.745(5)
_cell_length_c 10.281(2)
_cell_measurement_reflns_used 15853
_cell_measurement_temperature 290(2)
_cell_measurement_theta_max 27.485
_cell_measurement_theta_min 3.395
_cell_volume 2316.5(9)
_computing_cell_refinement 'HKL Scalepack (Otwinowski & Minor, 1997)'
_computing_data_collection 'KappaCCD (Nonius B. V., 1998)'
_computing_data_reduction 'HKL Denzo (Otwinowski & Minor, 1997) & maXus (Mackay et al., 1998)'
_computing_molecular_graphics 'Bruker SHELXTL V5.1 (Sheldrick, 1998)'
_computing_publication_material 'SHELXL-97 (Sheldrick, 1997)'
_computing_structure_refinement 'SHELXL-97 (Sheldrick, 1997)'
_computing_structure_solution 'SHELXS-97 (Sheldrick, 1997)'
_diffrn_ambient_temperature 290(2)
_diffrn_measured_fraction_theta_full 0.996
_diffrn_measured_fraction_theta_max 0.996
_diffrn_measurement_device_type 'NONIUS KappaCCD'
_diffrn_measurement_method CCD
_diffrn_radiation_monochromator graphite
_diffrn_radiation_source 'fine-focus sealed tube'
_diffrn_radiation_type MoK\a
_diffrn_radiation_wavelength 0.71073
_diffrn_reflns_av_R_equivalents 0.0555
_diffrn_reflns_av_sigmaI/netI 0.0456
_diffrn_reflns_limit_h_max 11
_diffrn_reflns_limit_h_min -11
_diffrn_reflns_limit_k_max 28
_diffrn_reflns_limit_k_min -28
_diffrn_reflns_limit_l_max 12
_diffrn_reflns_limit_l_min -12
_diffrn_reflns_number 27205
_diffrn_reflns_theta_full 25.00
_diffrn_reflns_theta_max 25.00
_diffrn_reflns_theta_min 3.41
_diffrn_standards_decay_% none
_exptl_absorpt_coefficient_mu 0.688
_exptl_absorpt_correction_T_max 0.911
_exptl_absorpt_correction_T_min 0.795
_exptl_absorpt_correction_type multi-scan
_exptl_absorpt_process_details
;
multi-scan from symmetry-related measurements
Sortav (Blessing 1995, 1997)
;
_exptl_crystal_colour 'dark green'
_exptl_crystal_density_diffrn 1.446
_exptl_crystal_density_method 'not measured'
_exptl_crystal_description bolck
_exptl_crystal_F_000 1040
_exptl_crystal_size_max 0.30
_exptl_crystal_size_mid 0.25
_exptl_crystal_size_min 0.15
_refine_diff_density_max 0.213
_refine_diff_density_min -0.280
_refine_diff_density_rms 0.055
_refine_ls_extinction_coef 0.0016(5)
_refine_ls_extinction_expression Fc^*^=kFc[1+0.001xFc^2^\l^3^/sin(2\q)]^-1/4^
_refine_ls_extinction_method SHELXL
_refine_ls_goodness_of_fit_ref 1.000
_refine_ls_hydrogen_treatment constr
_refine_ls_matrix_type full
_refine_ls_number_parameters 317
_refine_ls_number_reflns 4073
_refine_ls_number_restraints 0
_refine_ls_restrained_S_all 1.000
_refine_ls_R_factor_all 0.0551
_refine_ls_R_factor_gt 0.0304
_refine_ls_shift/su_max 0.001
_refine_ls_shift/su_mean 0.000
_refine_ls_structure_factor_coef Fsqd
_refine_ls_weighting_details 'calc w=1/[\s^2^(Fo^2^)+(0.0407P)^2^+0.0000P] where P=(Fo^2^+2Fc^2^)/3'
_refine_ls_weighting_scheme calc
_refine_ls_wR_factor_gt 0.0714
_refine_ls_wR_factor_ref 0.0761
_reflns_number_gt 2888
_reflns_number_total 4073
_reflns_threshold_expression >2sigma(I)
_cod_data_source_file b925482j.txt
_cod_data_source_block 1
_cod_depositor_comments
;
The following automatic conversions were performed:

'_symmetry_cell_setting' value 'Monoclinic' changed to 'monoclinic'
according to /home/saulius/struct/CIF-dictionaries/cif_core.dic
dictionary named 'cif_core.dic' version 2.4.2 from 2011-04-26.

Automatic conversion script
Id: cif_fix_values 1891 2012-01-12 08:04:46Z andrius 
;
_cod_original_cell_volume 2316.6(8)
_cod_original_sg_symbol_H-M P2(1)/n
_cod_database_code 7025158

loop_
_symmetry_equiv_pos_as_xyz
'x, y, z'
'-x+1/2, y+1/2, -z+1/2'
'-x, -y, -z'
'x-1/2, -y-1/2, z-1/2'

loop_
_atom_site_label
_atom_site_type_symbol
_atom_site_fract_x
_atom_site_fract_y
_atom_site_fract_z
_atom_site_U_iso_or_equiv
_atom_site_adp_type
_atom_site_occupancy
_atom_site_symmetry_multiplicity
_atom_site_calc_flag
_atom_site_refinement_flags
Fe1 Fe 0.35500(3) 0.106889(12) 0.60566(3) 0.03989(12) Uani 1 1 d .
C1 C 0.0768(2) 0.07179(9) 0.7128(2) 0.0476(5) Uani 1 1 d .
H1 H 0.0532 0.0488 0.6374 0.057 Uiso 1 1 calc R
C2 C -0.0128(2) 0.07346(10) 0.7967(2) 0.0571(6) Uani 1 1 d .
H2 H -0.0938 0.0514 0.7794 0.069 Uiso 1 1 calc R
C3 C 0.0184(2) 0.10806(10) 0.9063(2) 0.0580(6) Uani 1 1 d .
H3 H -0.0409 0.1099 0.9646 0.070 Uiso 1 1 calc R
C4 C 0.1399(2) 0.14031(10) 0.9290(2) 0.0497(6) Uani 1 1 d .
H4 H 0.1626 0.1647 1.0018 0.060 Uiso 1 1 calc R
C5 C 0.22644(19) 0.13564(8) 0.84208(19) 0.0394(5) Uani 1 1 d .
C6 C 0.3560(2) 0.16769(8) 0.8585(2) 0.0445(5) Uani 1 1 d .
H6 H 0.3867 0.1920 0.9306 0.053 Uiso 1 1 calc R
C7 C 0.60192(19) 0.17711(8) 0.67621(19) 0.0387(5) Uani 1 1 d .
C8 C 0.7420(2) 0.20269(8) 0.67773(19) 0.0410(5) Uani 1 1 d .
C9 C 0.80598(19) 0.24005(9) 0.7778(2) 0.0488(5) Uani 1 1 d .
H9 H 0.7591 0.2506 0.8426 0.059 Uiso 1 1 calc R
C10 C 0.9381(2) 0.26176(10) 0.7827(2) 0.0586(6) Uani 1 1 d .
H10 H 0.9797 0.2870 0.8499 0.070 Uiso 1 1 calc R
C11 C 1.0075(2) 0.24572(10) 0.6875(3) 0.0646(7) Uani 1 1 d .
H11 H 1.0974 0.2596 0.6916 0.077 Uiso 1 1 calc R
C12 C 0.9453(2) 0.20934(10) 0.5859(2) 0.0615(7) Uani 1 1 d .
H12 H 0.9926 0.1991 0.5211 0.074 Uiso 1 1 calc R
C13 C 0.8126(2) 0.18815(9) 0.5808(2) 0.0511(6) Uani 1 1 d .
H13 H 0.7703 0.1639 0.5118 0.061 Uiso 1 1 calc R
C14 C 0.5873(2) 0.03077(10) 0.8065(2) 0.0577(6) Uani 1 1 d .
H14 H 0.6199 0.0647 0.8479 0.069 Uiso 1 1 calc R
C15 C 0.6582(2) -0.01811(11) 0.8546(2) 0.0643(7) Uani 1 1 d .
H15 H 0.7361 -0.0171 0.9274 0.077 Uiso 1 1 calc R
C16 C 0.6118(2) -0.06807(11) 0.7932(2) 0.0605(6) Uani 1 1 d .
H16 H 0.6578 -0.1016 0.8237 0.073 Uiso 1 1 calc R
C17 C 0.4961(2) -0.06821(10) 0.6856(2) 0.0511(6) Uani 1 1 d .
H17 H 0.4636 -0.1017 0.6419 0.061 Uiso 1 1 calc R
C18 C 0.42917(19) -0.01789(9) 0.64385(19) 0.0398(5) Uani 1 1 d .
C19 C 0.30689(19) -0.01374(10) 0.53087(18) 0.0434(5) Uani 1 1 d .
H19 H 0.2648 -0.0454 0.4851 0.052 Uiso 1 1 calc R
C20 C 0.12352(19) 0.09932(9) 0.37822(18) 0.0383(5) Uani 1 1 d .
C21 C -0.00577(19) 0.11696(9) 0.27703(18) 0.0395(5) Uani 1 1 d .
C22 C -0.1157(2) 0.07956(10) 0.2282(2) 0.0515(6) Uani 1 1 d .
H22 H -0.1081 0.0424 0.2573 0.062 Uiso 1 1 calc R
C23 C -0.2357(2) 0.09715(11) 0.1373(2) 0.0588(7) Uani 1 1 d .
H23 H -0.3089 0.0719 0.1059 0.071 Uiso 1 1 calc R
C24 C -0.2478(2) 0.15183(12) 0.0926(2) 0.0605(7) Uani 1 1 d .
H24 H -0.3286 0.1635 0.0306 0.073 Uiso 1 1 calc R
C25 C -0.1406(2) 0.18910(11) 0.1396(2) 0.0619(6) Uani 1 1 d .
H25 H -0.1483 0.2260 0.1087 0.074 Uiso 1 1 calc R
C26 C -0.0206(2) 0.17197(10) 0.2333(2) 0.0511(6) Uani 1 1 d .
H26 H 0.0506 0.1979 0.2668 0.061 Uiso 1 1 calc R
N1 N 0.19666(15) 0.10147(6) 0.73360(15) 0.0391(4) Uani 1 1 d .
N2 N 0.42602(15) 0.16096(6) 0.76903(15) 0.0388(4) Uani 1 1 d .
N3 N 0.55095(15) 0.18956(7) 0.78157(16) 0.0416(4) Uani 1 1 d .
N4 N 0.47459(16) 0.03173(7) 0.70383(16) 0.0434(4) Uani 1 1 d .
N5 N 0.26055(15) 0.03593(7) 0.49807(15) 0.0384(4) Uani 1 1 d .
N6 N 0.14194(15) 0.04386(7) 0.39584(15) 0.0413(4) Uani 1 1 d .
O1 O 0.54232(13) 0.14519(6) 0.57962(13) 0.0500(4) Uani 1 1 d .
O2 O 0.20524(13) 0.13727(6) 0.44087(13) 0.0455(4) Uani 1 1 d .

loop_
_atom_site_aniso_label
_atom_site_aniso_U_11
_atom_site_aniso_U_22
_atom_site_aniso_U_33
_atom_site_aniso_U_23
_atom_site_aniso_U_13
_atom_site_aniso_U_12
Fe1 0.04000(19) 0.0394(2) 0.03650(18) -0.00524(14) 0.00186(13) -0.00499(14)
C1 0.0467(12) 0.0471(14) 0.0484(13) -0.0038(11) 0.0105(11) -0.0062(11)
C2 0.0456(13) 0.0675(17) 0.0599(15) -0.0020(13) 0.0158(12) -0.0105(12)
C3 0.0515(14) 0.0711(17) 0.0575(15) 0.0004(14) 0.0251(12) 0.0004(13)
C4 0.0530(13) 0.0559(16) 0.0419(13) -0.0070(11) 0.0145(11) 0.0057(12)
C5 0.0393(11) 0.0376(13) 0.0399(12) -0.0001(10) 0.0068(9) 0.0031(9)
C6 0.0467(12) 0.0451(14) 0.0392(12) -0.0116(10) 0.0052(10) -0.0011(10)
C7 0.0381(11) 0.0334(12) 0.0407(12) 0.0007(10) 0.0018(9) -0.0014(9)
C8 0.0402(11) 0.0343(12) 0.0461(12) 0.0030(10) 0.0057(10) 0.0017(9)
C9 0.0393(12) 0.0494(15) 0.0544(14) -0.0038(11) 0.0049(10) -0.0032(10)
C10 0.0456(13) 0.0558(16) 0.0701(16) -0.0012(13) 0.0053(12) -0.0117(12)
C11 0.0425(13) 0.0623(18) 0.0855(18) 0.0228(15) 0.0088(14) -0.0088(12)
C12 0.0576(15) 0.0628(18) 0.0709(17) 0.0135(14) 0.0287(13) 0.0039(13)
C13 0.0554(14) 0.0440(14) 0.0545(14) 0.0013(11) 0.0142(11) -0.0004(11)
C14 0.0507(14) 0.0581(17) 0.0553(15) -0.0065(12) -0.0046(12) -0.0004(12)
C15 0.0527(14) 0.073(2) 0.0569(15) -0.0002(14) -0.0076(12) 0.0112(13)
C16 0.0625(15) 0.0569(17) 0.0584(15) 0.0057(13) 0.0077(13) 0.0190(13)
C17 0.0604(14) 0.0430(14) 0.0486(13) -0.0011(11) 0.0105(12) 0.0062(11)
C18 0.0409(11) 0.0404(14) 0.0388(11) -0.0012(10) 0.0108(9) 0.0007(10)
C19 0.0473(12) 0.0389(14) 0.0409(12) -0.0074(10) 0.0049(10) -0.0051(10)
C20 0.0377(11) 0.0441(14) 0.0330(11) -0.0008(10) 0.0086(9) -0.0030(10)
C21 0.0394(11) 0.0454(14) 0.0328(11) -0.0031(10) 0.0072(9) -0.0029(10)
C22 0.0461(13) 0.0583(16) 0.0466(13) 0.0027(12) 0.0042(11) -0.0072(11)
C23 0.0405(13) 0.083(2) 0.0491(14) -0.0070(13) 0.0036(11) -0.0079(12)
C24 0.0433(13) 0.086(2) 0.0462(14) -0.0083(14) -0.0008(11) 0.0191(13)
C25 0.0705(16) 0.0521(16) 0.0562(15) 0.0001(12) 0.0015(13) 0.0143(13)
C26 0.0495(13) 0.0495(15) 0.0478(13) -0.0042(11) -0.0009(11) -0.0010(11)
N1 0.0389(9) 0.0369(10) 0.0395(10) -0.0021(8) 0.0058(7) -0.0004(8)
N2 0.0371(9) 0.0377(11) 0.0390(9) -0.0024(8) 0.0038(8) -0.0010(8)
N3 0.0373(9) 0.0418(11) 0.0438(10) -0.0086(8) 0.0063(8) -0.0091(8)
N4 0.0417(10) 0.0450(12) 0.0402(10) -0.0027(9) 0.0035(8) 0.0004(8)
N5 0.0389(9) 0.0389(11) 0.0357(9) -0.0034(8) 0.0055(8) -0.0012(8)
N6 0.0401(9) 0.0414(11) 0.0372(9) -0.0044(8) -0.0005(8) -0.0037(8)
O1 0.0513(8) 0.0545(10) 0.0437(8) -0.0139(8) 0.0104(7) -0.0157(7)
O2 0.0451(8) 0.0401(9) 0.0437(8) -0.0018(7) -0.0040(6) -0.0070(7)

loop_
_atom_type_symbol
_atom_type_description
_atom_type_scat_dispersion_real
_atom_type_scat_dispersion_imag
_atom_type_scat_source
C C 0.0033 0.0016 'International Tables Vol C Tables 4.2.6.8 and 6.1.1.4'
H H 0.0000 0.0000 'International Tables Vol C Tables 4.2.6.8 and 6.1.1.4'
N N 0.0061 0.0033 'International Tables Vol C Tables 4.2.6.8 and 6.1.1.4'
O O 0.0106 0.0060 'International Tables Vol C Tables 4.2.6.8 and 6.1.1.4'
Fe Fe 0.3463 0.8444 'International Tables Vol C Tables 4.2.6.8 and 6.1.1.4'

loop_
_geom_angle_atom_site_label_1
_geom_angle_atom_site_label_2
_geom_angle_atom_site_label_3
_geom_angle
O2 Fe1 N2 118.16(6)
O2 Fe1 N5 73.52(6)
N2 Fe1 N5 158.64(6)
O2 Fe1 O1 102.01(6)
N2 Fe1 O1 73.07(6)
N5 Fe1 O1 124.11(5)
O2 Fe1 N4 146.30(6)
N2 Fe1 N4 95.23(6)
N5 Fe1 N4 73.35(7)
O1 Fe1 N4 91.47(6)
O2 Fe1 N1 92.70(5)
N2 Fe1 N1 73.14(6)
N5 Fe1 N1 89.14(6)
O1 Fe1 N1 146.18(6)
N4 Fe1 N1 92.80(6)
N1 C1 C2 123.5(2)
N1 C1 H1 118.3
C2 C1 H1 118.3
C3 C2 C1 119.1(2)
C3 C2 H2 120.5
C1 C2 H2 120.5
C2 C3 C4 118.9(2)
C2 C3 H3 120.6
C4 C3 H3 120.6
C5 C4 C3 118.9(2)
C5 C4 H4 120.6
C3 C4 H4 120.6
N1 C5 C4 122.70(18)
N1 C5 C6 114.74(16)
C4 C5 C6 122.56(19)
N2 C6 C5 116.93(17)
N2 C6 H6 121.5
C5 C6 H6 121.5
O1 C7 N3 125.21(17)
O1 C7 C8 119.72(17)
N3 C7 C8 115.05(17)
C13 C8 C9 118.58(18)
C13 C8 C7 120.37(18)
C9 C8 C7 121.03(17)
C10 C9 C8 121.1(2)
C10 C9 H9 119.5
C8 C9 H9 119.5
C11 C10 C9 119.3(2)
C11 C10 H10 120.3
C9 C10 H10 120.3
C10 C11 C12 120.7(2)
C10 C11 H11 119.7
C12 C11 H11 119.7
C11 C12 C13 119.7(2)
C11 C12 H12 120.1
C13 C12 H12 120.1
C8 C13 C12 120.6(2)
C8 C13 H13 119.7
C12 C13 H13 119.7
N4 C14 C15 123.2(2)
N4 C14 H14 118.4
C15 C14 H14 118.4
C14 C15 C16 118.7(2)
C14 C15 H15 120.6
C16 C15 H15 120.6
C17 C16 C15 119.3(2)
C17 C16 H16 120.4
C15 C16 H16 120.4
C16 C17 C18 118.9(2)
C16 C17 H17 120.5
C18 C17 H17 120.5
N4 C18 C17 122.20(19)
N4 C18 C19 114.87(18)
C17 C18 C19 122.9(2)
N5 C19 C18 116.32(19)
N5 C19 H19 121.8
C18 C19 H19 121.8
O2 C20 N6 125.62(18)
O2 C20 C21 118.55(18)
N6 C20 C21 115.83(17)
C26 C21 C22 118.45(19)
C26 C21 C20 119.92(18)
C22 C21 C20 121.59(19)
C23 C22 C21 120.6(2)
C23 C22 H22 119.7
C21 C22 H22 119.7
C24 C23 C22 120.3(2)
C24 C23 H23 119.9
C22 C23 H23 119.9
C25 C24 C23 119.8(2)
C25 C24 H24 120.1
C23 C24 H24 120.1
C24 C25 C26 120.2(2)
C24 C25 H25 119.9
C26 C25 H25 119.9
C21 C26 C25 120.6(2)
C21 C26 H26 119.7
C25 C26 H26 119.7
C1 N1 C5 116.95(16)
C1 N1 Fe1 129.15(13)
C5 N1 Fe1 113.80(12)
C6 N2 N3 119.13(16)
C6 N2 Fe1 121.35(13)
N3 N2 Fe1 119.51(11)
C7 N3 N2 108.21(15)
C14 N4 C18 117.68(18)
C14 N4 Fe1 127.95(15)
C18 N4 Fe1 114.24(13)
C19 N5 N6 120.44(16)
C19 N5 Fe1 121.16(13)
N6 N5 Fe1 118.29(13)
C20 N6 N5 107.42(15)
C7 O1 Fe1 113.82(11)
C20 O2 Fe1 113.52(13)

loop_
_geom_bond_atom_site_label_1
_geom_bond_atom_site_label_2
_geom_bond_distance
Fe1 O2 2.0827(15)
Fe1 N2 2.0950(16)
Fe1 N5 2.1030(16)
Fe1 O1 2.1190(13)
Fe1 N4 2.2364(17)
Fe1 N1 2.2642(16)
C1 N1 1.340(2)
C1 C2 1.371(3)
C1 H1 0.9300
C2 C3 1.368(3)
C2 H2 0.9300
C3 C4 1.385(3)
C3 H3 0.9300
C4 C5 1.375(3)
C4 H4 0.9300
C5 N1 1.353(2)
C5 C6 1.452(3)
C6 N2 1.283(2)
C6 H6 0.9300
C7 O1 1.273(2)
C7 N3 1.330(2)
C7 C8 1.495(3)
C8 C13 1.386(3)
C8 C9 1.388(3)
C9 C10 1.381(3)
C9 H9 0.9300
C10 C11 1.373(3)
C10 H10 0.9300
C11 C12 1.379(3)
C11 H11 0.9300
C12 C13 1.381(3)
C12 H12 0.9300
C13 H13 0.9300
C14 N4 1.330(2)
C14 C15 1.381(3)
C14 H14 0.9300
C15 C16 1.369(3)
C15 H15 0.9300
C16 C17 1.378(3)
C16 H16 0.9300
C17 C18 1.380(3)
C17 H17 0.9300
C18 N4 1.354(2)
C18 C19 1.455(3)
C19 N5 1.279(2)
C19 H19 0.9300
C20 O2 1.272(2)
C20 N6 1.336(2)
C20 C21 1.490(3)
C21 C26 1.378(3)
C21 C22 1.391(3)
C22 C23 1.377(3)
C22 H22 0.9300
C23 C24 1.372(3)
C23 H23 0.9300
C24 C25 1.368(3)
C24 H24 0.9300
C25 C26 1.388(3)
C25 H25 0.9300
C26 H26 0.9300
N2 N3 1.3762(19)
N5 N6 1.377(2)
